data_4307366
loop_
_publ_author_name
'Daisuke Honda'
'Shusaku Ikegami'
'Tomoaki Inoue'
'Tomoji Ozeki'
'Atsushi Yagasaki'

_publ_contact_author_address
;Department of Chemistry
Kwansei Gakuin University
Sanda 669-1337
Japan
;
_publ_contact_author_email yagasaki@kwansei.ac.jp
_publ_contact_author_fax +81-79-565-9077
_publ_contact_author_name 'Atsushi Yagasaki'
_publ_contact_author_phone +81-79-565-8396
_publ_section_title
;
Protonation and Methylation of an Anderson-Type Polyoxoanion [IMo6O24]5-
;
_journal_name_full 'Inorganic Chemistry'
_journal_page_first 1464
_journal_page_last 1470
_journal_paper_doi 10.1021/ic061881z
_journal_volume 46
_journal_year 2007
_chemical_formula_moiety '(C16 H36 N +)4, (I Mo6 O24 H 4-)'
_chemical_formula_sum 'C64 H145 I Mo6 N4 O24'
_chemical_formula_weight 2057.38
_chemical_name_systematic
;
 ?
;
_space_group_IT_number 14
_symmetry_cell_setting monoclinic
_symmetry_space_group_name_Hall '-P 2ybc'
_symmetry_space_group_name_H-M 'P 1 21/c 1'
_atom_sites_solution_hydrogens geom
_atom_sites_solution_primary direct
_atom_sites_solution_secondary difmap
_audit_creation_method SHELXL-97
_cell_angle_alpha 90.00
_cell_angle_beta 90.156(1)
_cell_angle_gamma 90.00
_cell_formula_units_Z 2
_cell_length_a 9.5587(1)
_cell_length_b 24.1364(2)
_cell_length_c 18.2788(2)
_cell_measurement_reflns_used 13684
_cell_measurement_temperature 120(2)
_cell_measurement_theta_max 32.65
_cell_measurement_theta_min 2.29
_cell_volume 4217.13(7)
_computing_cell_refinement 'Scalepack (Otwinowski & Minor, 1997)'
_computing_data_collection CrystalClear
_computing_data_reduction 'Denzo (Otwinowski & Minor, 1997)'
_computing_structure_refinement 'SHELXL-97 (Sheldrick, 1997)'
_computing_structure_solution 'SHELXS-97 (Sheldrick, 1990)'
_diffrn_ambient_temperature 120(2)
_diffrn_measured_fraction_theta_full 0.999
_diffrn_measured_fraction_theta_max 0.991
_diffrn_measurement_device_type 'Rigaku Mercury-7 CCD diffractometer'
_diffrn_measurement_method 'oscillation method, \w scans'
_diffrn_radiation_monochromator graphite
_diffrn_radiation_source 'Rigaku UltraX18 rotating anode'
_diffrn_radiation_type MoK\a
_diffrn_radiation_wavelength 0.71073
_diffrn_reflns_av_R_equivalents 0.0428
_diffrn_reflns_av_sigmaI/netI 0.0464
_diffrn_reflns_limit_h_max 14
_diffrn_reflns_limit_h_min -9
_diffrn_reflns_limit_k_max 36
_diffrn_reflns_limit_k_min -35
_diffrn_reflns_limit_l_max 27
_diffrn_reflns_limit_l_min -27
_diffrn_reflns_number 52045
_diffrn_reflns_theta_full 25.00
_diffrn_reflns_theta_max 32.65
_diffrn_reflns_theta_min 2.29
_diffrn_standards_number 0
_exptl_absorpt_coefficient_mu 1.300
_exptl_absorpt_correction_T_max 0.8400
_exptl_absorpt_correction_T_min 0.8055
_exptl_absorpt_correction_type multi-scan
_exptl_absorpt_process_details
;
[c.f. r.h. blessing, acta cryst. (1995), a51, 33-38]
;
_exptl_crystal_colour colorless
_exptl_crystal_density_diffrn 1.620
_exptl_crystal_density_method 'not measured'
_exptl_crystal_description prism
_exptl_crystal_F_000 2108
_exptl_crystal_size_max 0.18
_exptl_crystal_size_mid 0.14
_exptl_crystal_size_min 0.12
_refine_diff_density_max 0.798
_refine_diff_density_min -1.651
_refine_diff_density_rms 0.121
_refine_ls_extinction_method none
_refine_ls_goodness_of_fit_ref 0.993
_refine_ls_hydrogen_treatment constr
_refine_ls_matrix_type full
_refine_ls_number_parameters 448
_refine_ls_number_reflns 15335
_refine_ls_number_restraints 0
_refine_ls_restrained_S_all 0.993
_refine_ls_R_factor_all 0.0426
_refine_ls_R_factor_gt 0.0346
_refine_ls_shift/su_max 0.001
_refine_ls_shift/su_mean 0.000
_refine_ls_structure_factor_coef Fsqd
_refine_ls_weighting_details 'calc w=1/[\s^2^(Fo^2^)+(0.0506P)^2^] where P=(Fo^2^+2Fc^2^)/3'
_refine_ls_weighting_scheme calc
_refine_ls_wR_factor_gt 0.0904
_refine_ls_wR_factor_ref 0.0936
_reflns_number_gt 12517
_reflns_number_total 15335
_reflns_threshold_expression >2\s(I)
_cod_data_source_file ic061881zsi20060929_095237_3.cif
_cod_data_source_block imo6o23_oh
_cod_database_code 4307366

loop_
_symmetry_equiv_pos_as_xyz
'x, y, z'
'-x, y+1/2, -z+1/2'
'-x, -y, -z'
'x, -y-1/2, z-1/2'

loop_
_atom_site_label
_atom_site_type_symbol
_atom_site_fract_x
_atom_site_fract_y
_atom_site_fract_z
_atom_site_U_iso_or_equiv
_atom_site_adp_type
_atom_site_occupancy
_atom_site_symmetry_multiplicity
_atom_site_calc_flag
_atom_site_refinement_flags
_atom_site_disorder_assembly
_atom_site_disorder_group
I1 I 0.0000 0.0000 0.0000 0.01433(4) Uani 1 2 d S . .
Mo1 Mo -0.014946(15) 0.084987(7) 0.142355(9) 0.01763(4) Uani 1 1 d . . .
Mo2 Mo -0.069656(16) -0.047756(7) 0.164626(9) 0.01924(4) Uani 1 1 d . . .
Mo3 Mo -0.061891(16) -0.133487(7) 0.019271(10) 0.02179(4) Uani 1 1 d . . .
OC1 O 0.08087(12) 0.00373(5) 0.09431(7) 0.0167(2) Uani 1 1 d . . .
OC2 O -0.13975(12) -0.04475(5) 0.04326(7) 0.0182(2) Uani 1 1 d . . .
OC3 O 0.09139(12) -0.06703(5) -0.02379(7) 0.0168(2) Uani 1 1 d . . .
OB1 O -0.14317(12) 0.02616(5) 0.16723(7) 0.0179(2) Uani 1 1 d . . .
OB2 O 0.02487(14) -0.11111(6) 0.11483(7) 0.0224(3) Uani 1 1 d . . .
OB3 O -0.12500(12) -0.11865(6) -0.07880(7) 0.0192(3) Uani 1 1 d . . .
OT1 O 0.08606(13) 0.08571(6) 0.22009(8) 0.0231(3) Uani 1 1 d . . .
OT2 O -0.12696(13) 0.13983(6) 0.15118(7) 0.0214(3) Uani 1 1 d . . .
OT3 O 0.04386(14) -0.04611(6) 0.23711(8) 0.0257(3) Uani 1 1 d . . .
OT4 O -0.21474(14) -0.08266(6) 0.19407(8) 0.0269(3) Uani 1 1 d . . .
OT5 O 0.05199(14) -0.18674(6) 0.00399(8) 0.0249(3) Uani 1 1 d . . .
OT6 O -0.21072(14) -0.16291(6) 0.05306(8) 0.0261(3) Uani 1 1 d . . .
N1 N 0.47954(15) 0.04640(7) 0.22917(9) 0.0208(3) Uani 1 1 d . . .
C1 C 0.60849(18) 0.05607(8) 0.27622(11) 0.0220(4) Uani 1 1 d . . .
H1A H 0.5893 0.0872 0.3100 0.026 Uiso 1 1 calc R . .
H1B H 0.6866 0.0674 0.2441 0.026 Uiso 1 1 calc R . .
C2 C 0.65484(19) 0.00615(8) 0.32100(11) 0.0233(4) Uani 1 1 d . . .
H2A H 0.6640 -0.0264 0.2884 0.028 Uiso 1 1 calc R . .
H2B H 0.5827 -0.0024 0.3581 0.028 Uiso 1 1 calc R . .
C3 C 0.79449(19) 0.01697(9) 0.35920(11) 0.0252(4) Uani 1 1 d . . .
H3A H 0.8639 0.0298 0.3229 0.030 Uiso 1 1 calc R . .
H3B H 0.7826 0.0466 0.3962 0.030 Uiso 1 1 calc R . .
C4 C 0.8482(2) -0.03548(10) 0.39642(12) 0.0313(5) Uani 1 1 d . . .
H4A H 0.9376 -0.0276 0.4207 0.047 Uiso 1 1 calc R . .
H4B H 0.8615 -0.0646 0.3597 0.047 Uiso 1 1 calc R . .
H4C H 0.7800 -0.0479 0.4328 0.047 Uiso 1 1 calc R . .
C5 C 0.51531(19) 0.00339(8) 0.17087(11) 0.0229(4) Uani 1 1 d . . .
H5A H 0.6051 0.0140 0.1479 0.028 Uiso 1 1 calc R . .
H5B H 0.5297 -0.0328 0.1953 0.028 Uiso 1 1 calc R . .
C6 C 0.4064(2) -0.00400(9) 0.11075(12) 0.0280(4) Uani 1 1 d . . .
H6A H 0.4003 0.0303 0.0812 0.034 Uiso 1 1 calc R . .
H6B H 0.3136 -0.0108 0.1329 0.034 Uiso 1 1 calc R . .
C7 C 0.4458(2) -0.05268(10) 0.06152(12) 0.0306(4) Uani 1 1 d . . .
H7A H 0.3854 -0.0522 0.0174 0.037 Uiso 1 1 calc R . .
H7B H 0.5439 -0.0481 0.0453 0.037 Uiso 1 1 calc R . .
C8 C 0.4311(4) -0.10782(13) 0.09877(16) 0.0685(11) Uani 1 1 d . . .
H8A H 0.4580 -0.1374 0.0649 0.103 Uiso 1 1 calc R . .
H8B H 0.3337 -0.1131 0.1138 0.103 Uiso 1 1 calc R . .
H8C H 0.4920 -0.1089 0.1420 0.103 Uiso 1 1 calc R . .
C9 C 0.43562(19) 0.10086(8) 0.19367(11) 0.0236(4) Uani 1 1 d . . .
H9A H 0.3505 0.0942 0.1640 0.028 Uiso 1 1 calc R . .
H9B H 0.4107 0.1275 0.2327 0.028 Uiso 1 1 calc R . .
C10 C 0.54577(19) 0.12706(9) 0.14531(12) 0.0264(4) Uani 1 1 d . . .
H10A H 0.6218 0.1422 0.1763 0.032 Uiso 1 1 calc R . .
H10B H 0.5866 0.0984 0.1131 0.032 Uiso 1 1 calc R . .
C11 C 0.4848(2) 0.17312(9) 0.09884(12) 0.0278(4) Uani 1 1 d . . .
H11A H 0.4318 0.1988 0.1307 0.033 Uiso 1 1 calc R . .
H11B H 0.4183 0.1569 0.0631 0.033 Uiso 1 1 calc R . .
C12 C 0.5959(2) 0.20570(10) 0.05775(12) 0.0306(4) Uani 1 1 d . . .
H12A H 0.5510 0.2349 0.0288 0.046 Uiso 1 1 calc R . .
H12B H 0.6472 0.1807 0.0252 0.046 Uiso 1 1 calc R . .
H12C H 0.6611 0.2224 0.0928 0.046 Uiso 1 1 calc R . .
C13 C 0.35876(18) 0.02410(8) 0.27460(11) 0.0227(4) Uani 1 1 d . . .
H13A H 0.3844 -0.0133 0.2924 0.027 Uiso 1 1 calc R . .
H13B H 0.2763 0.0199 0.2422 0.027 Uiso 1 1 calc R . .
C14 C 0.31599(19) 0.05922(9) 0.34031(11) 0.0240(4) Uani 1 1 d . . .
H14A H 0.2765 0.0949 0.3233 0.029 Uiso 1 1 calc R . .
H14B H 0.3990 0.0672 0.3711 0.029 Uiso 1 1 calc R . .
C15 C 0.2069(2) 0.02778(9) 0.38500(11) 0.0281(4) Uani 1 1 d . . .
H15A H 0.1595 0.0541 0.4182 0.034 Uiso 1 1 calc R . .
H15B H 0.1354 0.0126 0.3513 0.034 Uiso 1 1 calc R . .
N2 N 0.06097(15) 0.26674(7) 0.23625(9) 0.0195(3) Uani 1 1 d . . .
C16 C 0.2673(3) -0.01918(11) 0.43005(14) 0.0424(6) Uani 1 1 d . . .
H16A H 0.1921 -0.0376 0.4570 0.064 Uiso 1 1 calc R . .
H16B H 0.3362 -0.0044 0.4647 0.064 Uiso 1 1 calc R . .
H16C H 0.3128 -0.0460 0.3976 0.064 Uiso 1 1 calc R . .
C17 C 0.10049(19) 0.25150(8) 0.15779(10) 0.0224(4) Uani 1 1 d . . .
H17A H 0.0153 0.2392 0.1315 0.027 Uiso 1 1 calc R . .
H17B H 0.1664 0.2199 0.1591 0.027 Uiso 1 1 calc R . .
C18 C 0.1676(2) 0.29898(9) 0.11484(11) 0.0262(4) Uani 1 1 d . . .
H18A H 0.2510 0.3126 0.1415 0.031 Uiso 1 1 calc R . .
H18B H 0.1003 0.3300 0.1104 0.031 Uiso 1 1 calc R . .
C19 C 0.2105(2) 0.27943(9) 0.03839(11) 0.0251(4) Uani 1 1 d . . .
H19A H 0.2782 0.2486 0.0430 0.030 Uiso 1 1 calc R . .
H19B H 0.1271 0.2653 0.0122 0.030 Uiso 1 1 calc R . .
C20 C 0.2763(2) 0.32602(10) -0.00604(13) 0.0359(5) Uani 1 1 d . . .
H20A H 0.3024 0.3120 -0.0544 0.054 Uiso 1 1 calc R . .
H20B H 0.3599 0.3397 0.0193 0.054 Uiso 1 1 calc R . .
H20C H 0.2088 0.3563 -0.0116 0.054 Uiso 1 1 calc R . .
C21 C -0.04326(18) 0.31444(8) 0.23669(11) 0.0222(4) Uani 1 1 d . . .
H21A H 0.0044 0.3480 0.2181 0.027 Uiso 1 1 calc R . .
H21B H -0.0705 0.3218 0.2880 0.027 Uiso 1 1 calc R . .
C22 C -0.17587(19) 0.30541(9) 0.19175(11) 0.0251(4) Uani 1 1 d . . .
H22A H -0.1526 0.3050 0.1390 0.030 Uiso 1 1 calc R . .
H22B H -0.2179 0.2692 0.2044 0.030 Uiso 1 1 calc R . .
C23 C -0.2797(2) 0.35144(10) 0.20727(14) 0.0352(5) Uani 1 1 d . . .
H23A H -0.2350 0.3876 0.1969 0.042 Uiso 1 1 calc R . .
H23B H -0.3044 0.3507 0.2598 0.042 Uiso 1 1 calc R . .
C24 C -0.4137(2) 0.34637(11) 0.16160(15) 0.0392(6) Uani 1 1 d . . .
H24A H -0.4772 0.3769 0.1738 0.059 Uiso 1 1 calc R . .
H24B H -0.4594 0.3109 0.1723 0.059 Uiso 1 1 calc R . .
H24C H -0.3903 0.3481 0.1095 0.059 Uiso 1 1 calc R . .
C25 C -0.00098(19) 0.21530(8) 0.27106(10) 0.0220(4) Uani 1 1 d . . .
H25A H 0.0663 0.1845 0.2649 0.026 Uiso 1 1 calc R . .
H25B H -0.0871 0.2053 0.2439 0.026 Uiso 1 1 calc R . .
C26 C -0.0371(2) 0.21985(9) 0.35163(11) 0.0250(4) Uani 1 1 d . . .
H26A H -0.1016 0.2514 0.3593 0.030 Uiso 1 1 calc R . .
H26B H 0.0490 0.2268 0.3804 0.030 Uiso 1 1 calc R . .
C27 C -0.1059(2) 0.16651(9) 0.37784(12) 0.0280(4) Uani 1 1 d . . .
H27A H -0.1901 0.1592 0.3476 0.034 Uiso 1 1 calc R . .
H27B H -0.0401 0.1353 0.3706 0.034 Uiso 1 1 calc R . .
C28 C -0.1483(2) 0.16862(11) 0.45804(12) 0.0365(5) Uani 1 1 d . . .
H28A H -0.1916 0.1334 0.4719 0.055 Uiso 1 1 calc R . .
H28B H -0.2152 0.1988 0.4654 0.055 Uiso 1 1 calc R . .
H28C H -0.0652 0.1750 0.4884 0.055 Uiso 1 1 calc R . .
C29 C 0.18734(18) 0.28667(8) 0.27965(11) 0.0214(4) Uani 1 1 d . . .
H29A H 0.1565 0.2967 0.3296 0.026 Uiso 1 1 calc R . .
H29B H 0.2243 0.3206 0.2563 0.026 Uiso 1 1 calc R . .
C30 C 0.30585(19) 0.24418(9) 0.28561(11) 0.0251(4) Uani 1 1 d . . .
H30A H 0.2711 0.2101 0.3095 0.030 Uiso 1 1 calc R . .
H30B H 0.3397 0.2343 0.2362 0.030 Uiso 1 1 calc R . .
C31 C 0.4256(2) 0.26902(10) 0.33060(12) 0.0303(4) Uani 1 1 d . . .
H31A H 0.3917 0.2775 0.3805 0.036 Uiso 1 1 calc R . .
H31B H 0.4560 0.3042 0.3078 0.036 Uiso 1 1 calc R . .
C32 C 0.5507(2) 0.22949(12) 0.33573(14) 0.0397(6) Uani 1 1 d . . .
H32A H 0.6252 0.2468 0.3647 0.060 Uiso 1 1 calc R . .
H32B H 0.5855 0.2214 0.2865 0.060 Uiso 1 1 calc R . .
H32C H 0.5215 0.1949 0.3593 0.060 Uiso 1 1 calc R . .

loop_
_atom_site_aniso_label
_atom_site_aniso_U_11
_atom_site_aniso_U_22
_atom_site_aniso_U_33
_atom_site_aniso_U_23
_atom_site_aniso_U_13
_atom_site_aniso_U_12
I1 0.01773(7) 0.01139(8) 0.01386(7) -0.00013(5) -0.00054(5) -0.00019(5)
Mo1 0.02066(7) 0.01502(8) 0.01721(8) -0.00342(6) -0.00147(5) 0.00171(5)
Mo2 0.02414(7) 0.01767(8) 0.01592(8) -0.00048(6) 0.00217(5) -0.00003(5)
Mo3 0.02533(8) 0.01239(8) 0.02768(9) -0.00121(6) 0.00534(6) -0.00140(5)
OC1 0.0200(5) 0.0190(7) 0.0112(6) -0.0006(5) -0.0020(4) -0.0002(4)
OC2 0.0202(5) 0.0158(6) 0.0187(6) 0.0011(5) 0.0029(4) -0.0043(4)
OC3 0.0197(5) 0.0110(6) 0.0198(6) -0.0013(5) 0.0009(4) 0.0029(4)
OB1 0.0212(5) 0.0135(6) 0.0190(6) 0.0007(5) 0.0033(5) -0.0004(4)
OB2 0.0347(7) 0.0165(7) 0.0160(6) 0.0009(5) 0.0008(5) 0.0017(5)
OB3 0.0220(5) 0.0165(6) 0.0191(6) -0.0005(5) 0.0008(5) -0.0029(5)
OT1 0.0259(6) 0.0219(7) 0.0213(7) -0.0023(5) -0.0033(5) 0.0011(5)
OT2 0.0227(6) 0.0177(7) 0.0238(7) -0.0037(5) -0.0012(5) 0.0008(5)
OT3 0.0353(7) 0.0209(7) 0.0209(7) -0.0006(6) -0.0021(5) 0.0039(6)
OT4 0.0321(7) 0.0175(7) 0.0311(8) 0.0023(6) 0.0063(6) -0.0017(5)
OT5 0.0330(7) 0.0159(7) 0.0258(7) -0.0014(6) 0.0020(5) 0.0031(5)
OT6 0.0311(7) 0.0228(8) 0.0245(7) -0.0005(6) 0.0072(5) -0.0042(6)
N1 0.0203(6) 0.0196(8) 0.0225(8) 0.0000(6) 0.0014(6) 0.0027(6)
C1 0.0206(7) 0.0217(9) 0.0238(9) -0.0026(7) 0.0014(6) -0.0007(6)
C2 0.0246(8) 0.0215(10) 0.0238(10) 0.0002(7) 0.0006(7) -0.0004(7)
C3 0.0280(8) 0.0258(10) 0.0218(9) 0.0018(8) -0.0016(7) -0.0022(7)
C4 0.0335(10) 0.0321(12) 0.0284(11) 0.0081(9) -0.0026(8) 0.0025(8)
C5 0.0238(8) 0.0217(10) 0.0233(9) -0.0022(7) -0.0006(7) 0.0034(7)
C6 0.0247(8) 0.0353(12) 0.0241(10) -0.0038(8) -0.0016(7) 0.0041(8)
C7 0.0392(10) 0.0313(12) 0.0211(10) -0.0028(8) -0.0022(8) 0.0020(9)
C8 0.138(3) 0.0323(16) 0.0347(16) 0.0006(12) -0.0182(18) -0.0142(18)
C9 0.0242(8) 0.0201(9) 0.0264(10) 0.0034(8) 0.0033(7) 0.0034(7)
C10 0.0240(8) 0.0241(10) 0.0311(11) 0.0027(8) 0.0045(7) 0.0024(7)
C11 0.0277(9) 0.0282(11) 0.0274(10) 0.0046(8) 0.0048(7) 0.0030(8)
C12 0.0360(10) 0.0290(12) 0.0267(11) 0.0024(9) 0.0020(8) -0.0040(8)
C13 0.0207(7) 0.0208(9) 0.0267(10) 0.0006(8) 0.0029(7) 0.0013(6)
C14 0.0238(8) 0.0246(10) 0.0237(9) -0.0029(8) 0.0017(7) 0.0012(7)
C15 0.0290(9) 0.0300(11) 0.0253(10) 0.0004(8) 0.0034(7) -0.0005(8)
N2 0.0251(7) 0.0154(7) 0.0181(7) -0.0033(6) -0.0001(6) -0.0003(5)
C16 0.0570(14) 0.0389(15) 0.0315(13) 0.0083(11) 0.0131(11) 0.0070(11)
C17 0.0282(8) 0.0196(9) 0.0195(9) -0.0032(7) 0.0008(7) 0.0007(7)
C18 0.0345(9) 0.0220(10) 0.0221(9) -0.0035(8) 0.0024(7) -0.0044(8)
C19 0.0320(9) 0.0215(10) 0.0217(9) -0.0019(8) 0.0006(7) 0.0025(7)
C20 0.0489(12) 0.0321(13) 0.0267(11) -0.0004(9) 0.0066(9) -0.0074(10)
C21 0.0270(8) 0.0187(9) 0.0209(9) -0.0031(7) -0.0007(7) 0.0008(7)
C22 0.0280(8) 0.0220(10) 0.0254(10) -0.0035(8) -0.0036(7) -0.0002(7)
C23 0.0309(10) 0.0317(12) 0.0429(13) -0.0106(10) -0.0067(9) 0.0044(9)
C24 0.0295(10) 0.0338(13) 0.0542(16) -0.0032(11) -0.0093(10) 0.0024(9)
C25 0.0281(8) 0.0166(9) 0.0212(9) -0.0037(7) 0.0001(7) -0.0027(7)
C26 0.0300(9) 0.0235(10) 0.0214(9) -0.0016(8) 0.0013(7) -0.0046(7)
C27 0.0326(9) 0.0227(10) 0.0288(11) 0.0020(8) 0.0004(8) -0.0034(8)
C28 0.0446(12) 0.0350(13) 0.0299(12) 0.0049(10) 0.0041(9) -0.0127(10)
C29 0.0254(8) 0.0186(9) 0.0204(9) -0.0035(7) -0.0023(7) -0.0023(7)
C30 0.0271(8) 0.0223(10) 0.0261(10) -0.0025(8) -0.0001(7) 0.0014(7)
C31 0.0283(9) 0.0324(12) 0.0302(11) -0.0072(9) -0.0020(8) 0.0015(8)
C32 0.0267(9) 0.0507(16) 0.0418(14) -0.0057(12) -0.0019(9) 0.0070(9)

loop_
_atom_type_symbol
_atom_type_description
_atom_type_scat_dispersion_real
_atom_type_scat_dispersion_imag
_atom_type_scat_source
C C 0.0033 0.0016 'International Tables Vol C Tables 4.2.6.8 and 6.1.1.4'
H H 0.0000 0.0000 'International Tables Vol C Tables 4.2.6.8 and 6.1.1.4'
I I -0.4742 1.8119 'International Tables Vol C Tables 4.2.6.8 and 6.1.1.4'
Mo Mo -1.6832 0.6857 'International Tables Vol C Tables 4.2.6.8 and 6.1.1.4'
N N 0.0061 0.0033 'International Tables Vol C Tables 4.2.6.8 and 6.1.1.4'
O O 0.0106 0.0060 'International Tables Vol C Tables 4.2.6.8 and 6.1.1.4'

loop_
_geom_angle_atom_site_label_1
_geom_angle_atom_site_label_2
_geom_angle_atom_site_label_3
_geom_angle
_geom_angle_site_symmetry_1
_geom_angle_site_symmetry_3
_geom_angle_publ_flag
OC1 I1 OC1 180.00(3) . 3 ?
OC1 I1 OC3 86.42(5) . 3 ?
OC1 I1 OC3 93.58(5) 3 3 ?
OC1 I1 OC3 93.58(5) . . ?
OC1 I1 OC3 86.42(5) 3 . ?
OC3 I1 OC3 180.00(8) 3 . ?
OC1 I1 OC2 86.18(6) . . ?
OC1 I1 OC2 93.82(6) 3 . ?
OC3 I1 OC2 93.74(6) 3 . ?
OC3 I1 OC2 86.26(6) . . ?
OC1 I1 OC2 93.82(6) . 3 ?
OC1 I1 OC2 86.18(6) 3 3 ?
OC3 I1 OC2 86.26(6) 3 3 ?
OC3 I1 OC2 93.74(6) . 3 ?
OC2 I1 OC2 180.00(10) . 3 ?
OT2 Mo1 OT1 105.37(6) . . ?
OT2 Mo1 OB1 98.57(6) . . ?
OT1 Mo1 OB1 99.70(6) . . ?
OT2 Mo1 OB3 99.45(6) . 3 ?
OT1 Mo1 OB3 95.95(6) . 3 ?
OB1 Mo1 OB3 152.01(6) . 3 ?
OT2 Mo1 OC3 92.11(5) . 3 ?
OT1 Mo1 OC3 161.47(6) . 3 ?
OB1 Mo1 OC3 83.36(5) . 3 ?
OB3 Mo1 OC3 74.75(5) 3 3 ?
OT2 Mo1 OC1 158.60(5) . . ?
OT1 Mo1 OC1 95.71(5) . . ?
OB1 Mo1 OC1 73.80(5) . . ?
OB3 Mo1 OC1 81.71(5) 3 . ?
OC3 Mo1 OC1 67.42(4) 3 . ?
OT4 Mo2 OT3 106.30(7) . . ?
OT4 Mo2 OB1 98.79(6) . . ?
OT3 Mo2 OB1 101.01(6) . . ?
OT4 Mo2 OB2 97.73(6) . . ?
OT3 Mo2 OB2 94.81(6) . . ?
OB1 Mo2 OB2 152.85(5) . . ?
OT4 Mo2 OC1 162.17(6) . . ?
OT3 Mo2 OC1 91.37(6) . . ?
OB1 Mo2 OC1 74.98(5) . . ?
OB2 Mo2 OC1 82.78(5) . . ?
OT4 Mo2 OC2 94.82(6) . . ?
OT3 Mo2 OC2 157.23(6) . . ?
OB1 Mo2 OC2 83.66(5) . . ?
OB2 Mo2 OC2 73.59(5) . . ?
OC1 Mo2 OC2 68.12(4) . . ?
OT6 Mo3 OT5 106.16(7) . . ?
OT6 Mo3 OB3 98.92(6) . . ?
OT5 Mo3 OB3 100.73(6) . . ?
OT6 Mo3 OB2 98.05(6) . . ?
OT5 Mo3 OB2 94.75(6) . . ?
OB3 Mo3 OB2 152.80(6) . . ?
OT6 Mo3 OC2 92.74(6) . . ?
OT5 Mo3 OC2 159.19(6) . . ?
OB3 Mo3 OC2 84.49(5) . . ?
OB2 Mo3 OC2 73.60(5) . . ?
OT6 Mo3 OC3 160.26(6) . . ?
OT5 Mo3 OC3 93.53(6) . . ?
OB3 Mo3 OC3 75.58(5) . . ?
OB2 Mo3 OC3 81.30(5) . . ?
OC2 Mo3 OC3 68.05(4) . . ?
I1 OC1 Mo2 103.26(5) . . ?
I1 OC1 Mo1 102.89(5) . . ?
Mo2 OC1 Mo1 89.83(4) . . ?
I1 OC2 Mo3 102.81(6) . . ?
I1 OC2 Mo2 102.44(5) . . ?
Mo3 OC2 Mo2 93.46(5) . . ?
I1 OC3 Mo3 102.82(5) . . ?
I1 OC3 Mo1 103.28(5) . 3 ?
Mo3 OC3 Mo1 89.44(4) . 3 ?
Mo2 OB1 Mo1 116.45(6) . . ?
Mo2 OB2 Mo3 114.62(6) . . ?
Mo3 OB3 Mo1 114.74(6) . 3 ?
C1 N1 C13 111.16(15) . . ?
C1 N1 C9 109.30(14) . . ?
C13 N1 C9 109.19(14) . . ?
C1 N1 C5 108.46(13) . . ?
C13 N1 C5 108.17(15) . . ?
C9 N1 C5 110.55(15) . . ?
N1 C1 C2 114.67(15) . . ?
N1 C1 H1A 108.6 . . ?
C2 C1 H1A 108.6 . . ?
N1 C1 H1B 108.6 . . ?
C2 C1 H1B 108.6 . . ?
H1A C1 H1B 107.6 . . ?
C1 C2 C3 111.31(16) . . ?
C1 C2 H2A 109.4 . . ?
C3 C2 H2A 109.4 . . ?
C1 C2 H2B 109.4 . . ?
C3 C2 H2B 109.4 . . ?
H2A C2 H2B 108.0 . . ?
C4 C3 C2 110.78(17) . . ?
C4 C3 H3A 109.5 . . ?
C2 C3 H3A 109.5 . . ?
C4 C3 H3B 109.5 . . ?
C2 C3 H3B 109.5 . . ?
H3A C3 H3B 108.1 . . ?
C3 C4 H4A 109.5 . . ?
C3 C4 H4B 109.5 . . ?
H4A C4 H4B 109.5 . . ?
C3 C4 H4C 109.5 . . ?
H4A C4 H4C 109.5 . . ?
H4B C4 H4C 109.5 . . ?
C6 C5 N1 115.44(15) . . ?
C6 C5 H5A 108.4 . . ?
N1 C5 H5A 108.4 . . ?
C6 C5 H5B 108.4 . . ?
N1 C5 H5B 108.4 . . ?
H5A C5 H5B 107.5 . . ?
C5 C6 C7 110.25(16) . . ?
C5 C6 H6A 109.6 . . ?
C7 C6 H6A 109.6 . . ?
C5 C6 H6B 109.6 . . ?
C7 C6 H6B 109.6 . . ?
H6A C6 H6B 108.1 . . ?
C8 C7 C6 113.0(2) . . ?
C8 C7 H7A 109.0 . . ?
C6 C7 H7A 109.0 . . ?
C8 C7 H7B 109.0 . . ?
C6 C7 H7B 109.0 . . ?
H7A C7 H7B 107.8 . . ?
C7 C8 H8A 109.5 . . ?
C7 C8 H8B 109.5 . . ?
H8A C8 H8B 109.5 . . ?
C7 C8 H8C 109.5 . . ?
H8A C8 H8C 109.5 . . ?
H8B C8 H8C 109.5 . . ?
C10 C9 N1 114.67(15) . . ?
C10 C9 H9A 108.6 . . ?
N1 C9 H9A 108.6 . . ?
C10 C9 H9B 108.6 . . ?
N1 C9 H9B 108.6 . . ?
H9A C9 H9B 107.6 . . ?
C11 C10 C9 111.50(15) . . ?
C11 C10 H10A 109.3 . . ?
C9 C10 H10A 109.3 . . ?
C11 C10 H10B 109.3 . . ?
C9 C10 H10B 109.3 . . ?
H10A C10 H10B 108.0 . . ?
C10 C11 C12 112.82(16) . . ?
C10 C11 H11A 109.0 . . ?
C12 C11 H11A 109.0 . . ?
C10 C11 H11B 109.0 . . ?
C12 C11 H11B 109.0 . . ?
H11A C11 H11B 107.8 . . ?
C11 C12 H12A 109.5 . . ?
C11 C12 H12B 109.5 . . ?
H12A C12 H12B 109.5 . . ?
C11 C12 H12C 109.5 . . ?
H12A C12 H12C 109.5 . . ?
H12B C12 H12C 109.5 . . ?
N1 C13 C14 115.97(16) . . ?
N1 C13 H13A 108.3 . . ?
C14 C13 H13A 108.3 . . ?
N1 C13 H13B 108.3 . . ?
C14 C13 H13B 108.3 . . ?
H13A C13 H13B 107.4 . . ?
C13 C14 C15 109.23(17) . . ?
C13 C14 H14A 109.8 . . ?
C15 C14 H14A 109.8 . . ?
C13 C14 H14B 109.8 . . ?
C15 C14 H14B 109.8 . . ?
H14A C14 H14B 108.3 . . ?
C16 C15 C14 113.72(17) . . ?
C16 C15 H15A 108.8 . . ?
C14 C15 H15A 108.8 . . ?
C16 C15 H15B 108.8 . . ?
C14 C15 H15B 108.8 . . ?
H15A C15 H15B 107.7 . . ?
C25 N2 C29 110.52(14) . . ?
C25 N2 C21 111.13(14) . . ?
C29 N2 C21 106.07(13) . . ?
C25 N2 C17 107.13(14) . . ?
C29 N2 C17 111.55(14) . . ?
C21 N2 C17 110.50(14) . . ?
C15 C16 H16A 109.5 . . ?
C15 C16 H16B 109.5 . . ?
H16A C16 H16B 109.5 . . ?
C15 C16 H16C 109.5 . . ?
H16A C16 H16C 109.5 . . ?
H16B C16 H16C 109.5 . . ?
N2 C17 C18 113.95(16) . . ?
N2 C17 H17A 108.8 . . ?
C18 C17 H17A 108.8 . . ?
N2 C17 H17B 108.8 . . ?
C18 C17 H17B 108.8 . . ?
H17A C17 H17B 107.7 . . ?
C17 C18 C19 110.53(17) . . ?
C17 C18 H18A 109.5 . . ?
C19 C18 H18A 109.5 . . ?
C17 C18 H18B 109.5 . . ?
C19 C18 H18B 109.5 . . ?
H18A C18 H18B 108.1 . . ?
C20 C19 C18 111.76(18) . . ?
C20 C19 H19A 109.3 . . ?
C18 C19 H19A 109.3 . . ?
C20 C19 H19B 109.3 . . ?
C18 C19 H19B 109.3 . . ?
H19A C19 H19B 107.9 . . ?
C19 C20 H20A 109.5 . . ?
C19 C20 H20B 109.5 . . ?
H20A C20 H20B 109.5 . . ?
C19 C20 H20C 109.5 . . ?
H20A C20 H20C 109.5 . . ?
H20B C20 H20C 109.5 . . ?
N2 C21 C22 115.62(15) . . ?
N2 C21 H21A 108.4 . . ?
C22 C21 H21A 108.4 . . ?
N2 C21 H21B 108.4 . . ?
C22 C21 H21B 108.4 . . ?
H21A C21 H21B 107.4 . . ?
C23 C22 C21 109.76(16) . . ?
C23 C22 H22A 109.7 . . ?
C21 C22 H22A 109.7 . . ?
C23 C22 H22B 109.7 . . ?
C21 C22 H22B 109.7 . . ?
H22A C22 H22B 108.2 . . ?
C22 C23 C24 112.72(18) . . ?
C22 C23 H23A 109.0 . . ?
C24 C23 H23A 109.0 . . ?
C22 C23 H23B 109.0 . . ?
C24 C23 H23B 109.0 . . ?
H23A C23 H23B 107.8 . . ?
C23 C24 H24A 109.5 . . ?
C23 C24 H24B 109.5 . . ?
H24A C24 H24B 109.5 . . ?
C23 C24 H24C 109.5 . . ?
H24A C24 H24C 109.5 . . ?
H24B C24 H24C 109.5 . . ?
N2 C25 C26 115.99(15) . . ?
N2 C25 H25A 108.3 . . ?
C26 C25 H25A 108.3 . . ?
N2 C25 H25B 108.3 . . ?
C26 C25 H25B 108.3 . . ?
H25A C25 H25B 107.4 . . ?
C25 C26 C27 110.10(17) . . ?
C25 C26 H26A 109.6 . . ?
C27 C26 H26A 109.6 . . ?
C25 C26 H26B 109.6 . . ?
C27 C26 H26B 109.6 . . ?
H26A C26 H26B 108.2 . . ?
C28 C27 C26 112.98(18) . . ?
C28 C27 H27A 109.0 . . ?
C26 C27 H27A 109.0 . . ?
C28 C27 H27B 109.0 . . ?
C26 C27 H27B 109.0 . . ?
H27A C27 H27B 107.8 . . ?
C27 C28 H28A 109.5 . . ?
C27 C28 H28B 109.5 . . ?
H28A C28 H28B 109.5 . . ?
C27 C28 H28C 109.5 . . ?
H28A C28 H28C 109.5 . . ?
H28B C28 H28C 109.5 . . ?
N2 C29 C30 114.30(15) . . ?
N2 C29 H29A 108.7 . . ?
C30 C29 H29A 108.7 . . ?
N2 C29 H29B 108.7 . . ?
C30 C29 H29B 108.7 . . ?
H29A C29 H29B 107.6 . . ?
C31 C30 C29 109.15(16) . . ?
C31 C30 H30A 109.9 . . ?
C29 C30 H30A 109.9 . . ?
C31 C30 H30B 109.9 . . ?
C29 C30 H30B 109.9 . . ?
H30A C30 H30B 108.3 . . ?
C30 C31 C32 111.82(19) . . ?
C30 C31 H31A 109.3 . . ?
C32 C31 H31A 109.3 . . ?
C30 C31 H31B 109.3 . . ?
C32 C31 H31B 109.3 . . ?
H31A C31 H31B 107.9 . . ?
C31 C32 H32A 109.5 . . ?
C31 C32 H32B 109.5 . . ?
H32A C32 H32B 109.5 . . ?
C31 C32 H32C 109.5 . . ?
H32A C32 H32C 109.5 . . ?
H32B C32 H32C 109.5 . . ?

loop_
_geom_bond_atom_site_label_1
_geom_bond_atom_site_label_2
_geom_bond_distance
_geom_bond_site_symmetry_2
_geom_bond_publ_flag
I1 OC1 1.8895(12) . ?
I1 OC1 1.8895(12) 3 ?
I1 OC3 1.8900(12) 3 ?
I1 OC3 1.8900(12) . ?
I1 OC2 1.8927(12) . ?
I1 OC2 1.8927(12) 3 ?
Mo1 OT2 1.7105(13) . ?
Mo1 OT1 1.7158(13) . ?
Mo1 OB1 1.9309(12) . ?
Mo1 OB3 1.9514(13) 3 ?
Mo1 OC3 2.3259(12) 3 ?
Mo1 OC1 2.3369(13) . ?
Mo2 OT4 1.7108(14) . ?
Mo2 OT3 1.7108(13) . ?
Mo2 OB1 1.9180(13) . ?
Mo2 OB2 1.9969(14) . ?
Mo2 OC1 2.2970(13) . ?
Mo2 OC2 2.3167(13) . ?
Mo3 OT6 1.7071(14) . ?
Mo3 OT5 1.7078(14) . ?
Mo3 OB3 1.9234(13) . ?
Mo3 OB2 2.0057(13) . ?
Mo3 OC2 2.3097(13) . ?
Mo3 OC3 2.3119(13) . ?
OC3 Mo1 2.3259(12) 3 ?
OB3 Mo1 1.9514(13) 3 ?
N1 C1 1.519(2) . ?
N1 C13 1.522(2) . ?
N1 C9 1.525(2) . ?
N1 C5 1.527(2) . ?
C1 C2 1.522(3) . ?
C1 H1A 0.9900 . ?
C1 H1B 0.9900 . ?
C2 C3 1.527(2) . ?
C2 H2A 0.9900 . ?
C2 H2B 0.9900 . ?
C3 C4 1.526(3) . ?
C3 H3A 0.9900 . ?
C3 H3B 0.9900 . ?
C4 H4A 0.9800 . ?
C4 H4B 0.9800 . ?
C4 H4C 0.9800 . ?
C5 C6 1.522(3) . ?
C5 H5A 0.9900 . ?
C5 H5B 0.9900 . ?
C6 C7 1.528(3) . ?
C6 H6A 0.9900 . ?
C6 H6B 0.9900 . ?
C7 C8 1.502(4) . ?
C7 H7A 0.9900 . ?
C7 H7B 0.9900 . ?
C8 H8A 0.9800 . ?
C8 H8B 0.9800 . ?
C8 H8C 0.9800 . ?
C9 C10 1.515(3) . ?
C9 H9A 0.9900 . ?
C9 H9B 0.9900 . ?
C10 C11 1.515(3) . ?
C10 H10A 0.9900 . ?
C10 H10B 0.9900 . ?
C11 C12 1.522(3) . ?
C11 H11A 0.9900 . ?
C11 H11B 0.9900 . ?
C12 H12A 0.9800 . ?
C12 H12B 0.9800 . ?
C12 H12C 0.9800 . ?
C13 C14 1.527(3) . ?
C13 H13A 0.9900 . ?
C13 H13B 0.9900 . ?
C14 C15 1.528(3) . ?
C14 H14A 0.9900 . ?
C14 H14B 0.9900 . ?
C15 C16 1.515(3) . ?
C15 H15A 0.9900 . ?
C15 H15B 0.9900 . ?
N2 C25 1.516(3) . ?
N2 C29 1.521(2) . ?
N2 C21 1.523(2) . ?
N2 C17 1.529(2) . ?
C16 H16A 0.9800 . ?
C16 H16B 0.9800 . ?
C16 H16C 0.9800 . ?
C17 C18 1.531(3) . ?
C17 H17A 0.9900 . ?
C17 H17B 0.9900 . ?
C18 C19 1.532(3) . ?
C18 H18A 0.9900 . ?
C18 H18B 0.9900 . ?
C19 C20 1.524(3) . ?
C19 H19A 0.9900 . ?
C19 H19B 0.9900 . ?
C20 H20A 0.9800 . ?
C20 H20B 0.9800 . ?
C20 H20C 0.9800 . ?
C21 C22 1.524(2) . ?
C21 H21A 0.9900 . ?
C21 H21B 0.9900 . ?
C22 C23 1.517(3) . ?
C22 H22A 0.9900 . ?
C22 H22B 0.9900 . ?
C23 C24 1.532(3) . ?
C23 H23A 0.9900 . ?
C23 H23B 0.9900 . ?
C24 H24A 0.9800 . ?
C24 H24B 0.9800 . ?
C24 H24C 0.9800 . ?
C25 C26 1.518(3) . ?
C25 H25A 0.9900 . ?
C25 H25B 0.9900 . ?
C26 C27 1.524(3) . ?
C26 H26A 0.9900 . ?
C26 H26B 0.9900 . ?
C27 C28 1.523(3) . ?
C27 H27A 0.9900 . ?
C27 H27B 0.9900 . ?
C28 H28A 0.9800 . ?
C28 H28B 0.9800 . ?
C28 H28C 0.9800 . ?
C29 C30 1.532(3) . ?
C29 H29A 0.9900 . ?
C29 H29B 0.9900 . ?
C30 C31 1.530(3) . ?
C30 H30A 0.9900 . ?
C30 H30B 0.9900 . ?
C31 C32 1.533(3) . ?
C31 H31A 0.9900 . ?
C31 H31B 0.9900 . ?
C32 H32A 0.9800 . ?
C32 H32B 0.9800 . ?
C32 H32C 0.9800 . ?
